data_7241657
loop_
_publ_author_name
'Yusuf, Tunde L.'
'Quadri, Taiwo W.'
'Tolufashe, Gideon F.'
'Olasunkanmi, Lukman O.'
'Ebenso, Eno E.'
'van Zyl, Werner E.'

_publ_section_title
;
 Synthesis and structures of divalent Co, Ni, Zn and Cd complexes of mixed
 dichalcogen and dipnictogen ligands with corrosion inhibition properties:
 experimental and computational studies
;
_journal_issue 69
_journal_name_full 'RSC Advances'
_journal_page_first 41967
_journal_page_last 41982
_journal_paper_doi 10.1039/D0RA07770D
_journal_volume 10
_journal_year 2020
_chemical_formula_moiety 'C31.72 H35.16 N2 O4 P2 S4 Zn'
_chemical_formula_sum 'C31.72 H35.16 N2 O4 P2 S4 Zn'
_chemical_formula_weight 764.05
_space_group_crystal_system triclinic
_space_group_IT_number 2
_space_group_name_Hall '-P 1'
_space_group_name_H-M_alt 'P -1'
_symmetry_Int_Tables_number 2
_atom_sites_solution_primary iterative
_audit_creation_date 2020-09-03
_audit_creation_method
;
Olex2 1.2
(compiled 2018.05.29 svn.r3508 for OlexSys, GUI svn.r5506)
;
_audit_update_record
;
2020-09-04 deposited with the CCDC.	2020-11-09 downloaded from the CCDC.
;
_cell_angle_alpha 87.0380(10)
_cell_angle_beta 78.8780(10)
_cell_angle_gamma 73.5350(10)
_cell_formula_units_Z 2
_cell_length_a 10.02980(10)
_cell_length_b 12.6887(2)
_cell_length_c 14.1918(2)
_cell_measurement_reflns_used 9969
_cell_measurement_temperature 100
_cell_measurement_theta_max 27.37
_cell_measurement_theta_min 2.23
_cell_volume 1699.52(4)
_computing_molecular_graphics 'Olex2 (Dolomanov et al., 2009)'
_computing_publication_material 'Olex2 (Dolomanov et al., 2009)'
_computing_structure_refinement 'olex2.refine (Bourhis et al., 2015)'
_computing_structure_solution 'olex2.solve (Bourhis et al., 2015)'
_diffrn_ambient_temperature 100
_diffrn_detector 'CCD area detector'
_diffrn_detector_area_resol_mean 5.6
_diffrn_detector_type 'Bruker SMART CCD 6000 area detector'
_diffrn_measured_fraction_theta_full 0.9751
_diffrn_measured_fraction_theta_max 0.9751
_diffrn_measurement_device 'three-circle diffractometer'
_diffrn_measurement_device_type 'Bruker SMART CCD 6000 area detector'
_diffrn_measurement_method '\f and \w scans'
_diffrn_radiation_monochromator graphite
_diffrn_radiation_probe x-ray
_diffrn_radiation_type 'Mo K\a'
_diffrn_radiation_wavelength 0.71073
_diffrn_reflns_av_R_equivalents 0.0117
_diffrn_reflns_av_unetI/netI 0.0137
_diffrn_reflns_limit_h_max 12
_diffrn_reflns_limit_h_min -12
_diffrn_reflns_limit_k_max 16
_diffrn_reflns_limit_k_min -16
_diffrn_reflns_limit_l_max 18
_diffrn_reflns_limit_l_min -17
_diffrn_reflns_number 20706
_diffrn_reflns_theta_full 27.4048
_diffrn_reflns_theta_max 27.40
_diffrn_reflns_theta_min 1.67
_diffrn_source 'sealed X-ray tube'
_diffrn_source_target Mo
_diffrn_standards_number 0
_exptl_absorpt_coefficient_mu 1.102
_exptl_absorpt_correction_T_max 0.7455
_exptl_absorpt_correction_T_min 0.6872
_exptl_absorpt_correction_type multi-scan
_exptl_absorpt_process_details
;
SADABS-2008/1 (Bruker,2008) was used for absorption correction.
wR2(int) was 0.0322 before and 0.0222 after correction.
The Ratio of minimum to maximum transmission is 0.9218.
The \l/2 correction factor is 0.0015.
;
_exptl_crystal_colour colourless
_exptl_crystal_colour_primary colourless
_exptl_crystal_density_diffrn 1.4929
_exptl_crystal_description block
_exptl_crystal_F_000 793.2321
_exptl_crystal_size_max 0.42
_exptl_crystal_size_mid 0.22
_exptl_crystal_size_min 0.191
_refine_diff_density_max 0.6838
_refine_diff_density_min -0.5950
_refine_diff_density_rms 0.0661
_refine_ls_d_res_high 0.7721
_refine_ls_d_res_low 12.1683
_refine_ls_goodness_of_fit_ref 1.0372
_refine_ls_hydrogen_treatment constr
_refine_ls_matrix_type full
_refine_ls_number_constraints 65
_refine_ls_number_parameters 438
_refine_ls_number_reflns 7546
_refine_ls_number_restraints 1
_refine_ls_restrained_S_all 1.0371
_refine_ls_R_factor_all 0.0307
_refine_ls_R_factor_gt 0.0282
_refine_ls_shift/su_max 0.0002
_refine_ls_shift/su_mean 0.0000
_refine_ls_structure_factor_coef Fsqd
_refine_ls_weighting_details 'w=1/[\s^2^(Fo^2^)+(0.0385P)^2^+1.6576P] where P=(Fo^2^+2Fc^2^)/3'
_refine_ls_weighting_scheme calc
_refine_ls_wR_factor_gt 0.0764
_refine_ls_wR_factor_ref 0.0785
_reflns_Friedel_coverage 0.0
_reflns_limit_h_max 12
_reflns_limit_h_min -12
_reflns_limit_k_max 16
_reflns_limit_k_min -16
_reflns_limit_l_max 18
_reflns_limit_l_min 0
_reflns_number_gt 7002
_reflns_number_total 7546
_reflns_threshold_expression I>=2u(I)
_cod_data_source_file d0ra07770d2.cif
_cod_data_source_block 3
_cod_database_code 7241657
_olex2_refinement_description
;
1. Fixed Uiso
 At 1.2 times of:
  All C(H) groups, All C(H,H) groups
 At 1.5 times of:
  All C(H,H,H) groups
2. Rigid bond restraints
 S4, P1
 with sigma for 1-2 distances of 0.001 and sigma for 1-3 distances of 0.001
 All non-hydrogen atoms
 with sigma for 1-2 distances of 0.0001 and sigma for 1-3 distances of 0.0001
3. Others
 Sof(C0aa)=Sof(H0aa)=Sof(H0ab)=Sof(H0ac)=FVAR(1)
 Fixed Sof: C4AA(0.5) H4AA(0.5) C1AA(0.5) H1AA(0.5) C3AA(0.5) H3AA(0.5)
 O10(0.5) C2AA(0.5) H2AA(0.5) O13(0.5)
4.a Secondary CH2 refined with riding coordinates:
 C1(H1a,H1b), C2(H2a,H2b), C11(H11a,H11b), C12(H12a,H12b)
4.b Aromatic/amide H refined with riding coordinates:
 C8(H8), C9(H9), C15(H15), C16(H16), C18(H18), C19(H19), C23(H23), C24(H24),
 C25(H25), C27(H27), C28(H28), C30(H30), C31(H31), C32(H32), C4AA(H4AA),
 C1AA(H1AA), C3AA(H3AA), C2AA(H2AA)
4.c Idealised Me refined as rotating group:
 C13(H13a,H13b,H13c), C20(H20a,H20b,H20c), C5AA(H5Aa,H5Ab,H5Ac), C0aa(H0aa,
 H0ab,H0ac)
;
_olex2_submission_special_instructions 'No special instructions were received'

loop_
_space_group_symop_id
_space_group_symop_operation_xyz
1 x,y,z
2 -x,-y,-z

loop_
_atom_site_label
_atom_site_type_symbol
_atom_site_fract_x
_atom_site_fract_y
_atom_site_fract_z
_atom_site_U_iso_or_equiv
_atom_site_adp_type
_atom_site_occupancy
_atom_site_refinement_flags_posn
_atom_site_refinement_flags_adp
_atom_site_disorder_group
Zn1 Zn 0.37750(2) 0.438525(16) 0.257105(14) 0.01835(6) Uani 1.000000 . U .
S2 S 0.43638(5) 0.25194(4) 0.29135(3) 0.02438(10) Uani 1.000000 . U .
S3 S 0.27912(5) 0.49809(3) 0.12324(3) 0.01919(9) Uani 1.000000 . U .
S4 S 0.09604(6) 0.38916(4) 0.36478(4) 0.03373(12) Uani 1.000000 . U .
S5 S 0.05762(5) 0.71080(4) 0.26245(3) 0.02481(10) Uani 1.000000 . U .
P1 P 0.23340(6) 0.24588(4) 0.33369(4) 0.02744(11) Uani 1.000000 . U .
P2 P 0.21067(5) 0.66120(4) 0.15381(3) 0.01724(9) Uani 1.000000 . U .
O3 O 0.1979(2) 0.17950(15) 0.25324(11) 0.0435(4) Uani 1.000000 . U .
O5 O 0.16957(14) 0.70790(11) 0.05227(9) 0.0234(3) Uani 1.000000 . U .
O6 O 0.71138(15) 0.81997(12) 0.16805(10) 0.0285(3) Uani 1.000000 . U .
N1 N 0.58331(15) 0.46122(11) 0.22373(10) 0.0176(3) Uani 1.000000 . U .
N2 N 0.36584(15) 0.53858(11) 0.36986(10) 0.0168(3) Uani 1.000000 . U .
C1 C 0.2003(3) 0.2195(2) 0.15614(17) 0.0450(6) Uani 1.000000 . U .
H1a H 0.1070(3) 0.2697(2) 0.14955(17) 0.0540(7) Uiso 1.000000 R . .
H1b H 0.2729(3) 0.2596(2) 0.13807(17) 0.0540(7) Uiso 1.000000 R . .
C2 C 0.2354(4) 0.1193(3) 0.0932(2) 0.0640(9) Uani 1.000000 . U .
C4 C 0.2288(2) 0.14591(16) 0.42812(14) 0.0307(4) Uani 1.000000 . U .
C7 C 0.2084(3) -0.01735(17) 0.56458(17) 0.0420(6) Uani 1.000000 . U .
C8 C 0.1000(2) 0.07560(18) 0.56668(14) 0.0298(4) Uani 1.000000 . U .
H8 H 0.0165(2) 0.08463(18) 0.61404(14) 0.0358(5) Uiso 1.000000 R . .
C9 C 0.1114(2) 0.15799(19) 0.49911(16) 0.0330(4) Uani 1.000000 . U .
H9 H 0.0362(2) 0.22384(19) 0.50233(16) 0.0397(5) Uiso 1.000000 R . .
C11 C 0.0906(3) 0.82273(19) 0.04671(16) 0.0411(6) Uani 1.000000 . U .
H11a H -0.0119(3) 0.83168(19) 0.06874(16) 0.0493(7) Uiso 1.000000 R . .
H11b H 0.1213(3) 0.86825(19) 0.08815(16) 0.0493(7) Uiso 1.000000 R . .
C12 C 0.1185(3) 0.8577(2) -0.05527(19) 0.0514(7) Uani 1.000000 . U .
H12a H 0.1036(3) 0.8033(2) -0.09670(19) 0.0617(8) Uiso 1.000000 R . .
H12b H 0.0493(3) 0.9291(2) -0.06341(19) 0.0617(8) Uiso 1.000000 R . .
C13 C 0.2654(4) 0.8691(3) -0.0882(3) 0.0680(9) Uani 1.000000 . U .
H13a H 0.2814(11) 0.882(2) -0.1576(4) 0.1021(13) Uiso 1.000000 GR . .
H13b H 0.2761(10) 0.9310(14) -0.0547(14) 0.1021(13) Uiso 1.000000 GR . .
H13c H 0.3347(4) 0.8013(9) -0.0739(17) 0.1021(13) Uiso 1.000000 GR . .
C14 C 0.36077(18) 0.71007(14) 0.16159(12) 0.0178(3) Uani 1.000000 . U .
C15 C 0.48423(19) 0.67901(14) 0.09166(12) 0.0199(3) Uani 1.000000 . U .
H15 H 0.48892(19) 0.63148(14) 0.04081(12) 0.0239(4) Uiso 1.000000 R . .
C16 C 0.59909(19) 0.71684(15) 0.09595(13) 0.0221(4) Uani 1.000000 . U .
H16 H 0.68236(19) 0.69526(15) 0.04823(13) 0.0265(4) Uiso 1.000000 R . .
C17 C 0.5929(2) 0.78683(15) 0.17046(13) 0.0222(4) Uani 1.000000 . U .
C18 C 0.4721(2) 0.81716(15) 0.24090(13) 0.0251(4) Uani 1.000000 . U .
H18 H 0.4680(2) 0.86385(15) 0.29221(13) 0.0301(5) Uiso 1.000000 R . .
C19 C 0.3566(2) 0.77866(15) 0.23582(13) 0.0224(4) Uani 1.000000 . U .
H19 H 0.2737(2) 0.79968(15) 0.28393(13) 0.0269(4) Uiso 1.000000 R . .
C20 C 0.7101(2) 0.89028(17) 0.24389(16) 0.0314(4) Uani 1.000000 . U .
H20a H 0.8026(6) 0.9046(11) 0.2364(7) 0.0471(6) Uiso 1.000000 GR . .
H20b H 0.6368(12) 0.9599(5) 0.2415(7) 0.0471(6) Uiso 1.000000 GR . .
H20c H 0.6900(17) 0.8546(6) 0.30582(17) 0.0471(6) Uiso 1.000000 GR . .
C21 C 0.60541(18) 0.52299(13) 0.29142(12) 0.0161(3) Uani 1.000000 . U .
C22 C 0.48904(18) 0.56410(13) 0.36934(11) 0.0157(3) Uani 1.000000 . U .
C23 C 0.25722(18) 0.57722(14) 0.44059(12) 0.0197(3) Uani 1.000000 . U .
H23 H 0.17121(18) 0.55945(14) 0.44115(12) 0.0236(4) Uiso 1.000000 R . .
C24 C 0.26467(19) 0.64329(14) 0.51452(12) 0.0206(3) Uani 1.000000 . U .
H24 H 0.18470(19) 0.66995(14) 0.56389(12) 0.0248(4) Uiso 1.000000 R . .
C25 C 0.38828(19) 0.66906(14) 0.51493(12) 0.0196(3) Uani 1.000000 . U .
H25 H 0.39489(19) 0.71333(14) 0.56486(12) 0.0236(4) Uiso 1.000000 R . .
C26 C 0.50532(18) 0.62953(13) 0.44090(12) 0.0173(3) Uani 1.000000 . U .
C27 C 0.63916(19) 0.65212(14) 0.43564(12) 0.0203(3) Uani 1.000000 . U .
H27 H 0.65103(19) 0.69538(14) 0.48441(12) 0.0244(4) Uiso 1.000000 R . .
C28 C 0.74874(19) 0.61291(15) 0.36246(13) 0.0210(3) Uani 1.000000 . U .
H28 H 0.83629(19) 0.62862(15) 0.36091(13) 0.0251(4) Uiso 1.000000 R . .
C29 C 0.73408(18) 0.54801(14) 0.28733(12) 0.0182(3) Uani 1.000000 . U .
C30 C 0.84283(19) 0.50793(15) 0.20798(13) 0.0218(3) Uani 1.000000 . U .
H30 H 0.93206(19) 0.52214(15) 0.20245(13) 0.0262(4) Uiso 1.000000 R . .
C31 C 0.8177(2) 0.44800(15) 0.13877(13) 0.0236(4) Uani 1.000000 . U .
H31 H 0.8890(2) 0.42175(15) 0.08407(13) 0.0284(4) Uiso 1.000000 R . .
C32 C 0.6871(2) 0.42581(15) 0.14913(13) 0.0216(3) Uani 1.000000 . U .
H32 H 0.6718(2) 0.38370(15) 0.10090(13) 0.0259(4) Uiso 1.000000 R . .
C4AA C 0.3513(7) -0.0220(5) 0.5123(5) 0.0369(13) Uani 0.500000 . U 2
H4AA H 0.4324(7) -0.0760(5) 0.5263(5) 0.0443(16) Uiso 0.500000 R . 2
C1AA C 0.3621(7) 0.0555(6) 0.4420(5) 0.0337(13) Uani 0.500000 . U 2
H1AA H 0.4510(7) 0.0531(6) 0.4026(5) 0.0404(16) Uiso 0.500000 R . 2
C3AA C 0.3040(9) -0.0350(5) 0.4786(5) 0.058(2) Uani 0.500000 . U 1
H3AA H 0.3649(9) -0.1068(5) 0.4637(5) 0.070(3) Uiso 0.500000 R . 1
O10 O 0.2240(9) -0.0998(8) 0.6384(5) 0.0305(12) Uani 0.500000 . U 1
C2AA C 0.3133(8) 0.0494(6) 0.4136(5) 0.0505(19) Uani 0.500000 . U 1
H2AA H 0.3841(8) 0.0350(6) 0.3571(5) 0.061(2) Uiso 0.500000 R . 1
O13 O 0.1913(9) -0.1051(7) 0.6161(6) 0.0421(16) Uani 0.500000 . U 2
C5AA C 0.0828(3) -0.0998(2) 0.69206(16) 0.0391(5) Uani 1.000000 . U .
H5Aa H 0.0167(5) -0.0886(15) 0.6475(2) 0.0587(8) Uiso 1.000000 GR . 1
H5Ab H 0.0883(5) -0.1705(6) 0.7247(11) 0.0587(8) Uiso 1.000000 GR . 1
H5Ac H 0.0495(9) -0.0404(10) 0.7397(9) 0.0587(8) Uiso 1.000000 GR . 1
C0aa C 0.3839(6) 0.0532(4) 0.0911(4) 0.085(2) Uani 0.720(10) . U .
H2a H 0.1707(4) 0.0739(3) 0.1183(2) 0.0768(10) Uiso 1.000000 R . .
H2b H 0.2218(4) 0.1424(3) 0.0272(2) 0.0768(10) Uiso 1.000000 R . .
H0aa H 0.4061(16) -0.010(2) 0.049(3) 0.128(4) Uiso 0.720(10) GR . .
H0ab H 0.4477(7) 0.0986(11) 0.067(3) 0.128(4) Uiso 0.720(10) GR . .
H0ac H 0.3961(13) 0.028(3) 0.1561(7) 0.128(4) Uiso 0.720(10) GR . .

loop_
_atom_site_aniso_label
_atom_site_aniso_U_11
_atom_site_aniso_U_22
_atom_site_aniso_U_33
_atom_site_aniso_U_12
_atom_site_aniso_U_13
_atom_site_aniso_U_23
Zn1 0.02039(11) 0.01955(10) 0.01813(10) -0.00838(8) -0.00657(8) -0.00003(7)
S2 0.0314(2) 0.0218(2) 0.0236(2) -0.01245(18) -0.00704(18) 0.00253(16)
S3 0.0220(2) 0.02058(19) 0.01741(19) -0.00799(16) -0.00608(16) -0.00091(15)
S4 0.0319(3) 0.0350(3) 0.0397(3) -0.0156(2) -0.0131(2) 0.0109(2)
S5 0.0187(2) 0.0314(2) 0.0223(2) -0.00740(18) 0.00241(17) -0.00329(17)
P1 0.0391(3) 0.0315(2) 0.0209(2) -0.0243(2) -0.0064(2) 0.00210(19)
P2 0.0161(2) 0.0208(2) 0.01508(19) -0.00573(16) -0.00271(16) -0.00037(15)
O3 0.0639(11) 0.0597(10) 0.0259(7) -0.0480(9) -0.0076(7) -0.0015(7)
O5 0.0249(7) 0.0248(6) 0.0188(6) -0.0026(5) -0.0069(5) 0.0009(5)
O6 0.0268(7) 0.0334(7) 0.0314(7) -0.0173(6) -0.0062(6) -0.0001(6)
N1 0.0186(7) 0.0185(7) 0.0168(7) -0.0060(5) -0.0043(5) 0.0005(5)
N2 0.0163(7) 0.0187(6) 0.0167(6) -0.0067(5) -0.0040(5) 0.0017(5)
C1 0.0632(17) 0.0543(14) 0.0304(11) -0.0288(13) -0.0220(11) 0.0030(10)
C2 0.103(3) 0.0661(19) 0.0396(14) -0.0471(19) -0.0204(16) 0.0078(13)
C4 0.0476(13) 0.0234(9) 0.0229(9) -0.0189(9) 0.0032(8) -0.0027(7)
C7 0.0599(16) 0.0202(9) 0.0350(11) -0.0121(10) 0.0185(11) 0.0002(8)
C8 0.0262(10) 0.0414(11) 0.0246(9) -0.0160(9) -0.0026(8) 0.0048(8)
C9 0.0235(10) 0.0428(12) 0.0337(11) -0.0115(9) -0.0071(8) 0.0119(9)
C11 0.0487(14) 0.0332(11) 0.0293(11) 0.0091(10) -0.0099(10) 0.0025(9)
C12 0.0640(18) 0.0412(13) 0.0398(13) -0.0003(12) -0.0101(12) 0.0037(11)
C13 0.083(2) 0.0536(17) 0.069(2) -0.0277(17) -0.0069(18) 0.0158(15)
C14 0.0182(8) 0.0193(8) 0.0164(7) -0.0067(6) -0.0029(6) 0.0021(6)
C15 0.0209(9) 0.0208(8) 0.0179(8) -0.0060(7) -0.0028(7) 0.0001(6)
C16 0.0195(9) 0.0248(8) 0.0218(8) -0.0076(7) -0.0015(7) 0.0017(7)
C17 0.0229(9) 0.0222(8) 0.0246(9) -0.0108(7) -0.0066(7) 0.0055(7)
C18 0.0319(10) 0.0263(9) 0.0211(8) -0.0149(8) -0.0039(7) -0.0024(7)
C19 0.0245(9) 0.0237(8) 0.0195(8) -0.0096(7) -0.0003(7) -0.0014(7)
C20 0.0325(11) 0.0317(10) 0.0373(11) -0.0180(9) -0.0099(9) -0.0011(8)
C21 0.0181(8) 0.0162(7) 0.0152(7) -0.0061(6) -0.0045(6) 0.0033(6)
C22 0.0169(8) 0.0156(7) 0.0158(7) -0.0057(6) -0.0051(6) 0.0037(6)
C23 0.0160(8) 0.0228(8) 0.0208(8) -0.0063(6) -0.0039(6) 0.0025(6)
C24 0.0195(8) 0.0218(8) 0.0180(8) -0.0032(7) -0.0013(6) 0.0013(6)
C25 0.0237(9) 0.0190(8) 0.0168(8) -0.0057(7) -0.0057(7) 0.0008(6)
C26 0.0210(8) 0.0170(7) 0.0156(7) -0.0070(6) -0.0059(6) 0.0032(6)
C27 0.0242(9) 0.0222(8) 0.0188(8) -0.0113(7) -0.0071(7) 0.0007(6)
C28 0.0206(9) 0.0258(8) 0.0213(8) -0.0129(7) -0.0068(7) 0.0039(7)
C29 0.0180(8) 0.0203(8) 0.0173(8) -0.0068(6) -0.0045(6) 0.0039(6)
C30 0.0174(8) 0.0262(9) 0.0222(8) -0.0076(7) -0.0032(7) 0.0037(7)
C31 0.0205(9) 0.0277(9) 0.0197(8) -0.0042(7) -0.0002(7) -0.0001(7)
C32 0.0230(9) 0.0234(8) 0.0178(8) -0.0054(7) -0.0035(7) -0.0022(6)
C4AA 0.035(3) 0.026(2) 0.039(3) -0.001(2) 0.008(2) 0.007(2)
C1AA 0.029(3) 0.026(2) 0.036(3) -0.002(2) 0.008(2) 0.004(2)
C3AA 0.068(5) 0.019(2) 0.057(5) 0.007(3) 0.033(3) 0.005(3)
O10 0.037(3) 0.0270(19) 0.025(3) -0.0113(19) 0.0012(18) 0.0055(19)
C2AA 0.051(5) 0.029(3) 0.045(4) 0.004(3) 0.032(3) 0.008(3)
O13 0.052(5) 0.026(2) 0.037(4) -0.008(3) 0.011(2) 0.009(3)
C5AA 0.0527(14) 0.0469(13) 0.0255(10) -0.0314(11) -0.0015(10) 0.0073(9)
C0aa 0.108(5) 0.057(3) 0.086(4) 0.012(3) -0.053(3) -0.021(3)

loop_
_atom_type_symbol
_atom_type_scat_dispersion_real
_atom_type_scat_dispersion_imag
_atom_type_scat_Cromer_Mann_a1
_atom_type_scat_Cromer_Mann_a2
_atom_type_scat_Cromer_Mann_a3
_atom_type_scat_Cromer_Mann_a4
_atom_type_scat_Cromer_Mann_b1
_atom_type_scat_Cromer_Mann_b2
_atom_type_scat_Cromer_Mann_b3
_atom_type_scat_Cromer_Mann_b4
_atom_type_scat_Cromer_Mann_c
_atom_type_scat_source
_atom_type_scat_dispersion_source
C 0.00347 0.00161 2.31000 1.02000 1.58860 0.86500 20.84390 10.20750 0.56870 51.65120 0.215599998832 'International Tables Volume C Table 6.1.1.4 (pp. 500-502)' 'Henke, Gullikson and Davis, At. Data and Nucl. Data Tables, 1993, 54, 2'
H 0.00000 0.00000 0.49300 0.32291 0.14019 0.04081 10.51090 26.12570 3.14236 57.79970 0.0030380000826 'International Tables Volume C Table 6.1.1.4 (pp. 500-502)' 'Henke, Gullikson and Davis, At. Data and Nucl. Data Tables, 1993, 54, 2'
Zn 0.31207 1.46666 14.07430 7.03180 5.16520 2.41000 3.26550 0.23330 10.31630 58.70970 1.30410003662 'International Tables Volume C Table 6.1.1.4 (pp. 500-502)' 'Henke, Gullikson and Davis, At. Data and Nucl. Data Tables, 1993, 54, 2'
O 0.01158 0.00611 3.04850 2.28680 1.54630 0.86700 13.27710 5.70110 0.32390 32.90890 0.250800013542 'International Tables Volume C Table 6.1.1.4 (pp. 500-502)' 'Henke, Gullikson and Davis, At. Data and Nucl. Data Tables, 1993, 54, 2'
N 0.00653 0.00323 12.21260 3.13220 2.01250 1.16630 0.00570 9.89330 28.99750 0.58260 -11.5290002823 'International Tables Volume C Table 6.1.1.4 (pp. 500-502)' 'Henke, Gullikson and Davis, At. Data and Nucl. Data Tables, 1993, 54, 2'
P 0.10434 0.09671 6.43450 4.17910 1.78000 1.49080 1.90670 27.15700 0.52600 68.16450 1.11489999294 'International Tables Volume C Table 6.1.1.4 (pp. 500-502)' 'Henke, Gullikson and Davis, At. Data and Nucl. Data Tables, 1993, 54, 2'
S 0.12424 0.12443 6.90530 5.20340 1.43790 1.58630 1.46790 22.21510 0.25360 56.17200 0.866900026798 'International Tables Volume C Table 6.1.1.4 (pp. 500-502)' 'Henke, Gullikson and Davis, At. Data and Nucl. Data Tables, 1993, 54, 2'

loop_
_geom_angle_atom_site_label_1
_geom_angle_atom_site_label_2
_geom_angle_atom_site_label_3
_geom_angle
_geom_angle_site_symmetry_1
_geom_angle_site_symmetry_3
_geom_angle_publ_flag
S3 Zn1 S2 118.655(17) . . ?
N1 Zn1 S2 99.63(4) . . ?
N1 Zn1 S3 105.05(4) . . ?
N2 Zn1 S2 114.71(4) . . ?
N2 Zn1 S3 124.25(4) . . ?
N2 Zn1 N1 80.26(6) . . ?
P1 S2 Zn1 95.20(2) . . ?
P2 S3 Zn1 98.30(2) . . ?
S4 P1 S2 114.27(3) . . ?
O3 P1 S2 107.59(7) . . ?
O3 P1 S4 113.56(8) . . ?
C4 P1 S2 108.37(8) . . ?
C4 P1 S4 114.20(7) . . ?
C4 P1 O3 97.41(9) . . ?
S5 P2 S3 118.00(3) . . ?
O5 P2 S3 99.55(5) . . ?
O5 P2 S5 113.39(5) . . ?
C14 P2 S3 109.06(6) . . ?
C14 P2 S5 111.47(6) . . ?
C14 P2 O5 103.94(7) . . ?
C1 O3 P1 121.30(14) . . ?
C11 O5 P2 118.42(12) . . ?
C20 O6 C17 117.22(16) . . ?
C21 N1 Zn1 111.60(11) . . ?
C32 N1 Zn1 130.19(12) . . ?
C32 N1 C21 118.21(15) . . ?
C22 N2 Zn1 113.02(11) . . ?
C23 N2 Zn1 128.35(12) . . ?
C23 N2 C22 118.62(14) . . ?
H1a C1 O3 110.50(14) . . ?
H1b C1 O3 110.50(12) . . ?
H1b C1 H1a 108.7 . . ?
C2 C1 O3 106.1(2) . . ?
C2 C1 H1a 110.50(17) . . ?
C2 C1 H1b 110.50(17) . . ?
C0aa C2 C1 110.3(3) . . ?
H2a C2 C1 109.60(17) . . ?
H2a C2 C0aa 109.6(3) . . ?
H2b C2 C1 109.60(15) . . ?
H2b C2 C0aa 109.6(3) . . ?
H2b C2 H2a 108.1 . . ?
C9 C4 P1 120.74(17) . . ?
O10 C7 C3AA 119.4(5) . . ?
O13 C7 C4AA 117.5(5) . . ?
H8 C8 C7 120.08(12) . . ?
C9 C8 C7 119.8(2) . . ?
C9 C8 H8 120.08(13) . . ?
C8 C9 C4 121.4(2) . . ?
H9 C9 C4 119.30(13) . . ?
H9 C9 C8 119.30(13) . . ?
H11a C11 O5 110.15(13) . . ?
H11b C11 O5 110.15(12) . . ?
H11b C11 H11a 108.5 . . ?
C12 C11 O5 107.77(18) . . ?
C12 C11 H11a 110.15(16) . . ?
C12 C11 H11b 110.15(16) . . ?
H12a C12 C11 108.87(16) . . ?
H12b C12 C11 108.87(13) . . ?
H12b C12 H12a 107.7 . . ?
C13 C12 C11 113.5(3) . . ?
C13 C12 H12a 108.87(18) . . ?
C13 C12 H12b 108.87(16) . . ?
H13a C13 C12 109.5 . . ?
H13b C13 C12 109.5 . . ?
H13b C13 H13a 109.5 . . ?
H13c C13 C12 109.5 . . ?
H13c C13 H13a 109.5 . . ?
H13c C13 H13b 109.5 . . ?
C15 C14 P2 119.96(13) . . ?
C19 C14 P2 121.26(13) . . ?
C19 C14 C15 118.78(16) . . ?
H15 C15 C14 119.69(10) . . ?
C16 C15 C14 120.62(16) . . ?
C16 C15 H15 119.69(11) . . ?
H16 C16 C15 119.99(11) . . ?
C17 C16 C15 120.02(17) . . ?
C17 C16 H16 119.99(11) . . ?
C16 C17 O6 115.53(17) . . ?
C18 C17 O6 124.46(17) . . ?
C18 C17 C16 120.01(17) . . ?
H18 C18 C17 120.24(11) . . ?
C19 C18 C17 119.51(17) . . ?
C19 C18 H18 120.24(11) . . ?
C18 C19 C14 121.05(17) . . ?
H19 C19 C14 119.48(11) . . ?
H19 C19 C18 119.48(11) . . ?
H20a C20 O6 109.5 . . ?
H20b C20 O6 109.5 . . ?
H20b C20 H20a 109.5 . . ?
H20c C20 O6 109.5 . . ?
H20c C20 H20a 109.5 . . ?
H20c C20 H20b 109.5 . . ?
C22 C21 N1 116.98(15) . . ?
C29 C21 N1 122.90(16) . . ?
C29 C21 C22 120.11(15) . . ?
C21 C22 N2 118.06(14) . . ?
C26 C22 N2 122.46(15) . . ?
C26 C22 C21 119.48(15) . . ?
H23 C23 N2 118.77(10) . . ?
C24 C23 N2 122.46(16) . . ?
C24 C23 H23 118.77(10) . . ?
H24 C24 C23 120.29(10) . . ?
C25 C24 C23 119.41(16) . . ?
C25 C24 H24 120.29(10) . . ?
H25 C25 C24 120.23(10) . . ?
C26 C25 C24 119.54(16) . . ?
C26 C25 H25 120.23(10) . . ?
C25 C26 C22 117.51(16) . . ?
C27 C26 C22 119.11(16) . . ?
C27 C26 C25 123.37(15) . . ?
H27 C27 C26 119.36(10) . . ?
C28 C27 C26 121.29(16) . . ?
C28 C27 H27 119.36(10) . . ?
H28 C28 C27 119.61(10) . . ?
C29 C28 C27 120.78(16) . . ?
C29 C28 H28 119.61(10) . . ?
C28 C29 C21 119.21(16) . . ?
C30 C29 C21 117.51(16) . . ?
C30 C29 C28 123.28(16) . . ?
H30 C30 C29 120.53(10) . . ?
C31 C30 C29 118.95(17) . . ?
C31 C30 H30 120.53(11) . . ?
H31 C31 C30 120.12(11) . . ?
C32 C31 C30 119.76(17) . . ?
C32 C31 H31 120.12(10) . . ?
C31 C32 N1 122.64(16) . . ?
H32 C32 N1 118.68(10) . . ?
H32 C32 C31 118.68(10) . . ?
C1AA C4AA H4AA 121.6(4) . . ?
H1AA C1AA C4AA 120.4(4) . . ?
C2AA C3AA H3AA 119.1(4) . . ?
C5AA O10 C7 109.0(5) . . ?
H2AA C2AA C3AA 119.3(4) . . ?
C5AA O13 C7 123.0(7) . . ?
H5Aa C5AA O10 109.5 . . ?
H5Ab C5AA O10 109.5 . . ?
H5Ab C5AA H5Aa 109.5 . . ?
H5Ac C5AA O10 109.5 . . ?
H5Ac C5AA H5Aa 109.5 . . ?
H5Ac C5AA H5Ab 109.5 . . ?
H0aa C0aa C2 109.5 . . ?
H0ab C0aa C2 109.5 . . ?
H0ab C0aa H0aa 109.5 . . ?
H0ac C0aa C2 109.5 . . ?
H0ac C0aa H0aa 109.5 . . ?
H0ac C0aa H0ab 109.5 . . ?

loop_
_geom_bond_atom_site_label_1
_geom_bond_atom_site_label_2
_geom_bond_distance
_geom_bond_site_symmetry_2
_geom_bond_publ_flag
Zn1 S2 2.3215(5) . ?
Zn1 S3 2.3034(4) . ?
Zn1 N1 2.1247(15) . ?
Zn1 N2 2.0590(14) . ?
S2 P1 2.0307(7) . ?
S3 P2 2.0287(6) . ?
S4 P1 1.9562(8) . ?
S5 P2 1.9414(6) . ?
P1 O3 1.6018(15) . ?
P1 C4 1.800(2) . ?
P2 O5 1.6125(13) . ?
P2 C14 1.8065(18) . ?
O3 C1 1.442(3) . ?
O5 C11 1.454(2) . ?
O6 C17 1.362(2) . ?
O6 C20 1.429(2) . ?
N1 C21 1.358(2) . ?
N1 C32 1.329(2) . ?
N2 C22 1.362(2) . ?
N2 C23 1.327(2) . ?
C1 H1a 0.9900 . ?
C1 H1b 0.9900 . ?
C1 C2 1.511(4) . ?
C2 C0aa 1.484(6) . ?
C2 H2a 0.9900 . ?
C2 H2b 0.9900 . ?
C4 C9 1.372(3) . ?
C4 C1AA 1.533(7) . ?
C4 C2AA 1.277(7) . ?
C7 C8 1.356(3) . ?
C7 C4AA 1.468(7) . ?
C7 C3AA 1.383(7) . ?
C7 O10 1.440(9) . ?
C7 O13 1.334(9) . ?
C8 H8 0.9500 . ?
C8 C9 1.395(3) . ?
C9 H9 0.9500 . ?
C11 H11a 0.9900 . ?
C11 H11b 0.9900 . ?
C11 C12 1.489(3) . ?
C12 H12a 0.9900 . ?
C12 H12b 0.9900 . ?
C12 C13 1.503(5) . ?
C13 H13a 0.9800 . ?
C13 H13b 0.9800 . ?
C13 H13c 0.9800 . ?
C14 C15 1.401(2) . ?
C14 C19 1.388(2) . ?
C15 H15 0.9500 . ?
C15 C16 1.380(3) . ?
C16 H16 0.9500 . ?
C16 C17 1.397(3) . ?
C17 C18 1.388(3) . ?
C18 H18 0.9500 . ?
C18 C19 1.393(3) . ?
C19 H19 0.9500 . ?
C20 H20a 0.9800 . ?
C20 H20b 0.9800 . ?
C20 H20c 0.9800 . ?
C21 C22 1.440(2) . ?
C21 C29 1.404(2) . ?
C22 C26 1.405(2) . ?
C23 H23 0.9500 . ?
C23 C24 1.402(2) . ?
C24 H24 0.9500 . ?
C24 C25 1.370(3) . ?
C25 H25 0.9500 . ?
C25 C26 1.407(2) . ?
C26 C27 1.438(2) . ?
C27 H27 0.9500 . ?
C27 C28 1.355(3) . ?
C28 H28 0.9500 . ?
C28 C29 1.434(2) . ?
C29 C30 1.410(2) . ?
C30 H30 0.9500 . ?
C30 C31 1.374(3) . ?
C31 H31 0.9500 . ?
C31 C32 1.396(3) . ?
C32 H32 0.9500 . ?
C4AA H4AA 0.9500 . ?
C4AA C1AA 1.375(9) . ?
C1AA H1AA 0.9500 . ?
C3AA H3AA 0.9500 . ?
C3AA C2AA 1.389(9) . ?
O10 C5AA 1.473(9) . ?
C2AA H2AA 0.9500 . ?
O13 C5AA 1.365(10) . ?
C5AA H5Aa 0.9800 . ?
C5AA H5Ab 0.9800 . ?
C5AA H5Ac 0.9800 . ?
C0aa H0aa 0.9800 . ?
C0aa H0ab 0.9800 . ?
C0aa H0ac 0.9800 . ?

loop_
_restr_U_rigid_atom_site_label_1
_restr_U_rigid_atom_site_label_2
_restr_U_rigid_target_weight_param
_restr_U_rigid_U_parallel
_restr_U_rigid_diff
S4 P1 0.0010 0.0423 -0.0018
